data_7250238
loop_
_publ_author_name
'Chuskit, Stanzin'
'Kumar, Sunil'
'Das, Dinabandhu'

_publ_section_title
;
 Polymorphism in novel symmetric and asymmetric bis-hydrazone derivatives
;
_journal_issue 20
_journal_name_full CrystEngComm
_journal_page_first 3247
_journal_page_last 3256
_journal_paper_doi 10.1039/D5CE00242G
_journal_volume 27
_journal_year 2025
_chemical_formula_sum 'C40 H26 N4'
_chemical_formula_weight 562.65
_space_group_crystal_system monoclinic
_space_group_IT_number 15
_space_group_name_Hall '-C 2yc'
_space_group_name_H-M_alt 'C 1 2/c 1'
_atom_sites_solution_hydrogens geom
_audit_creation_method SHELXL-2018/3
_audit_update_record
;
2025-02-18 deposited with the CCDC.	2025-04-08 downloaded from the CCDC.
;
_cell_angle_alpha 90
_cell_angle_beta 121.399(2)
_cell_angle_gamma 90
_cell_formula_units_Z 8
_cell_length_a 26.8941(16)
_cell_length_b 13.4775(8)
_cell_length_c 18.9193(12)
_cell_measurement_reflns_used 9344
_cell_measurement_temperature 298(2)
_cell_measurement_theta_max 27.89
_cell_measurement_theta_min 2.41
_cell_volume 5853.4(6)
_computing_cell_refinement 'Bruker SAINT'
_computing_data_collection 'Bruker APEX3'
_computing_data_reduction 'Bruker SAINT'
_computing_molecular_graphics 'Xseed-2017 (Barbour, 2017)'
_computing_structure_refinement 'SHELXL-2018/3 (Sheldrick, 2018)'
_computing_structure_solution 'SHELXT 2018/2 (Sheldrick, 2018)'
_diffrn_ambient_temperature 298(2)
_diffrn_measured_fraction_theta_full 0.994
_diffrn_measured_fraction_theta_max 0.995
_diffrn_measurement_device_type 'Bruker APEX-III CMOS detector'
_diffrn_measurement_method 'phi and omega scan'
_diffrn_radiation_type MoK\a
_diffrn_radiation_wavelength 0.71073
_diffrn_reflns_av_R_equivalents 0.0456
_diffrn_reflns_av_unetI/netI 0.0250
_diffrn_reflns_Laue_measured_fraction_full 0.994
_diffrn_reflns_Laue_measured_fraction_max 0.995
_diffrn_reflns_limit_h_max 35
_diffrn_reflns_limit_h_min -35
_diffrn_reflns_limit_k_max 17
_diffrn_reflns_limit_k_min -17
_diffrn_reflns_limit_l_max 25
_diffrn_reflns_limit_l_min -25
_diffrn_reflns_number 57036
_diffrn_reflns_point_group_measured_fraction_full 0.994
_diffrn_reflns_point_group_measured_fraction_max 0.995
_diffrn_reflns_theta_full 25.000
_diffrn_reflns_theta_max 28.334
_diffrn_reflns_theta_min 1.869
_diffrn_source microfocus
_exptl_absorpt_coefficient_mu 0.076
_exptl_absorpt_correction_T_max 0.7457
_exptl_absorpt_correction_T_min 0.6566
_exptl_absorpt_correction_type none
_exptl_absorpt_process_details SADABS
_exptl_crystal_colour yellow
_exptl_crystal_density_diffrn 1.277
_exptl_crystal_density_meas ?
_exptl_crystal_description block
_exptl_crystal_F_000 2352
_exptl_crystal_size_max 0.272
_exptl_crystal_size_mid 0.210
_exptl_crystal_size_min 0.143
_refine_diff_density_max 0.141
_refine_diff_density_min -0.126
_refine_diff_density_rms 0.025
_refine_ls_extinction_method none
_refine_ls_goodness_of_fit_ref 1.038
_refine_ls_hydrogen_treatment constr
_refine_ls_matrix_type full
_refine_ls_number_parameters 397
_refine_ls_number_reflns 7252
_refine_ls_number_restraints 0
_refine_ls_restrained_S_all 1.038
_refine_ls_R_factor_all 0.0589
_refine_ls_R_factor_gt 0.0448
_refine_ls_shift/su_max 0.000
_refine_ls_shift/su_mean 0.000
_refine_ls_structure_factor_coef Fsqd
_refine_ls_weighting_details 'w=1/[\s^2^(Fo^2^)+(0.0453P)^2^+1.9754P] where P=(Fo^2^+2Fc^2^)/3'
_refine_ls_weighting_scheme calc
_refine_ls_wR_factor_gt 0.1076
_refine_ls_wR_factor_ref 0.1158
_reflns_Friedel_coverage 0.000
_reflns_number_gt 5737
_reflns_number_total 7252
_reflns_threshold_expression 'I > 2\s(I)'
_cod_data_source_file d5ce00242g2.cif
_cod_data_source_block FBB-I
_cod_depositor_comments
;
The following automatic conversions were performed:

data item '_exptl_crystal_density_meas' value 'not measured' was
changed to '?' -- the value is perceived as not measured.

Automatic conversion script
Id: cif_fix_values 8170 2020-07-09 18:12:32Z antanas 

 Adding full bibliography for 7250229--7250245.cif.
;
_cod_original_sg_symbol_H-M 'C 2/c'
_cod_database_code 7250238
_shelx_shelxl_version_number 2018/3
_shelx_space_group_comment
;
The symmetry employed for this shelxl refinement is uniquely defined
by the following loop, which should always be used as a source of
symmetry information in preference to the above space-group names.
They are only intended as comments.
;
_shelx_estimated_absorpt_t_min 0.980
_shelx_estimated_absorpt_t_max 0.989

loop_
_space_group_symop_operation_xyz
'x, y, z'
'-x, y, -z+1/2'
'x+1/2, y+1/2, z'
'-x+1/2, y+1/2, -z+1/2'
'-x, -y, -z'
'x, -y, z-1/2'
'-x+1/2, -y+1/2, -z'
'x+1/2, -y+1/2, z-1/2'

loop_
_atom_site_label
_atom_site_type_symbol
_atom_site_fract_x
_atom_site_fract_y
_atom_site_fract_z
_atom_site_U_iso_or_equiv
_atom_site_adp_type
_atom_site_occupancy
_atom_site_site_symmetry_order
_atom_site_calc_flag
_atom_site_refinement_flags_posn
_atom_site_refinement_flags_adp
_atom_site_refinement_flags_occupancy
_atom_site_disorder_assembly
_atom_site_disorder_group
N4 N 0.23695(4) 0.32077(7) 0.27237(6) 0.0493(2) Uani 1 1 d . . . . .
N3 N 0.28944(4) 0.32764(8) 0.27591(6) 0.0490(2) Uani 1 1 d . . . . .
N1 N 0.26411(5) 0.56246(8) 0.24144(7) 0.0606(3) Uani 1 1 d . . . . .
N2 N 0.27875(5) 0.55265(8) 0.32277(7) 0.0575(3) Uani 1 1 d . . . . .
C15 C 0.33032(4) 0.46824(8) 0.45084(7) 0.0440(2) Uani 1 1 d . . . . .
C27 C 0.32449(4) 0.39693(8) 0.32077(7) 0.0435(2) Uani 1 1 d . . . . .
C14 C 0.30914(4) 0.47634(8) 0.36183(7) 0.0450(3) Uani 1 1 d . . . . .
C28 C 0.19192(5) 0.30974(8) 0.19936(7) 0.0447(3) Uani 1 1 d . . . . .
C29 C 0.13417(5) 0.28610(9) 0.18665(7) 0.0465(3) Uani 1 1 d . . . . .
C26 C 0.38277(5) 0.39878(9) 0.33054(7) 0.0463(3) Uani 1 1 d . . . . .
C13 C 0.20937(6) 0.57067(9) 0.18760(8) 0.0548(3) Uani 1 1 d . . . . .
C35 C 0.12472(5) 0.29602(9) 0.05749(8) 0.0501(3) Uani 1 1 d . . . . .
C16 C 0.33174(5) 0.55203(9) 0.49523(8) 0.0533(3) Uani 1 1 d . . . . .
H16 H 0.319061 0.612803 0.468359 0.064 Uiso 1 1 calc R U . . .
C34 C 0.09421(5) 0.27643(9) 0.10161(8) 0.0492(3) Uani 1 1 d . . . . .
C40 C 0.18385(5) 0.31528(8) 0.11604(8) 0.0472(3) Uani 1 1 d . . . . .
C12 C 0.15714(6) 0.56228(9) 0.19439(8) 0.0533(3) Uani 1 1 d . . . . .
C20 C 0.34925(6) 0.37843(10) 0.49222(8) 0.0548(3) Uani 1 1 d . . . . .
H20 H 0.348411 0.321707 0.463619 0.066 Uiso 1 1 calc R U . . .
C1 C 0.18805(6) 0.58701(10) 0.09908(8) 0.0583(3) Uani 1 1 d . . . . .
C25 C 0.39931(5) 0.32381(10) 0.29662(9) 0.0584(3) Uani 1 1 d . . . . .
H25 H 0.373748 0.271899 0.268349 0.070 Uiso 1 1 calc R U . . .
C7 C 0.10772(6) 0.57073(9) 0.11398(8) 0.0554(3) Uani 1 1 d . . . . .
C18 C 0.37052(6) 0.45591(11) 0.61896(9) 0.0618(3) Uani 1 1 d . . . . .
H18 H 0.383896 0.451571 0.675165 0.074 Uiso 1 1 calc R U . . .
C17 C 0.35173(6) 0.54540(11) 0.57833(9) 0.0602(3) Uani 1 1 d . . . . .
H17 H 0.352570 0.601725 0.607327 0.072 Uiso 1 1 calc R U . . .
C33 C 0.03693(5) 0.25038(11) 0.07342(9) 0.0638(4) Uani 1 1 d . . . . .
H33 H 0.010048 0.243006 0.017113 0.077 Uiso 1 1 calc R U . . .
C6 C 0.12716(6) 0.58493(9) 0.05517(8) 0.0565(3) Uani 1 1 d . . . . .
C30 C 0.11786(6) 0.27019(11) 0.24349(9) 0.0609(3) Uani 1 1 d . . . . .
H30 H 0.144708 0.275935 0.299959 0.073 Uiso 1 1 calc R U . . .
C19 C 0.36934(6) 0.37296(11) 0.57572(9) 0.0635(3) Uani 1 1 d . . . . .
H19 H 0.382221 0.312507 0.603081 0.076 Uiso 1 1 calc R U . . .
C39 C 0.22197(6) 0.33677(10) 0.08962(9) 0.0602(3) Uani 1 1 d . . . . .
H39 H 0.260949 0.350449 0.127683 0.072 Uiso 1 1 calc R U . . .
C36 C 0.10453(7) 0.29745(11) -0.02620(8) 0.0648(4) Uani 1 1 d . . . . .
H36 H 0.065550 0.284791 -0.064953 0.078 Uiso 1 1 calc R U . . .
C8 C 0.05234(7) 0.56631(11) 0.10164(10) 0.0678(4) Uani 1 1 d . . . . .
H8 H 0.019684 0.572015 0.048645 0.081 Uiso 1 1 calc R U . . .
C11 C 0.15038(7) 0.54897(10) 0.26150(9) 0.0630(3) Uani 1 1 d . . . . .
H11 H 0.182728 0.542735 0.314718 0.076 Uiso 1 1 calc R U . . .
C24 C 0.45304(6) 0.32546(12) 0.30434(11) 0.0735(4) Uani 1 1 d . . . . .
H24 H 0.463398 0.275058 0.280888 0.088 Uiso 1 1 calc R U . . .
C38 C 0.20096(8) 0.33751(11) 0.00556(10) 0.0710(4) Uani 1 1 d . . . . .
H38 H 0.226216 0.351404 -0.012873 0.085 Uiso 1 1 calc R U . . .
C32 C 0.02081(6) 0.23568(12) 0.13097(11) 0.0718(4) Uani 1 1 d . . . . .
H32 H -0.017548 0.218902 0.112917 0.086 Uiso 1 1 calc R U . . .
C4 C 0.12661(9) 0.60748(12) -0.06976(10) 0.0796(5) Uani 1 1 d . . . . .
H4 H 0.106258 0.613705 -0.127101 0.096 Uiso 1 1 calc R U . . .
C21 C 0.42202(6) 0.47498(11) 0.37296(10) 0.0668(4) Uani 1 1 d . . . . .
H21 H 0.411770 0.526237 0.395837 0.080 Uiso 1 1 calc R U . . .
C5 C 0.09622(7) 0.59489(11) -0.03023(9) 0.0692(4) Uani 1 1 d . . . . .
H5 H 0.055722 0.593110 -0.060233 0.083 Uiso 1 1 calc R U . . .
C37 C 0.14331(8) 0.31801(11) -0.05120(10) 0.0732(4) Uani 1 1 d . . . . .
H37 H 0.130255 0.318699 -0.107402 0.088 Uiso 1 1 calc R U . . .
C23 C 0.49145(6) 0.40101(13) 0.34644(12) 0.0793(5) Uani 1 1 d . . . . .
H23 H 0.527680 0.402057 0.351290 0.095 Uiso 1 1 calc R U . . .
C31 C 0.06029(6) 0.24531(13) 0.21447(10) 0.0718(4) Uani 1 1 d . . . . .
H31 H 0.048258 0.235037 0.251918 0.086 Uiso 1 1 calc R U . . .
C10 C 0.09458(7) 0.54510(11) 0.24796(10) 0.0709(4) Uani 1 1 d . . . . .
H10 H 0.089584 0.536833 0.292687 0.085 Uiso 1 1 calc R U . . .
C22 C 0.47622(6) 0.47493(13) 0.38131(12) 0.0819(5) Uani 1 1 d . . . . .
H22 H 0.502547 0.525457 0.410811 0.098 Uiso 1 1 calc R U . . .
C9 C 0.04628(7) 0.55333(12) 0.16911(11) 0.0734(4) Uani 1 1 d . . . . .
H9 H 0.009223 0.550079 0.161376 0.088 Uiso 1 1 calc R U . . .
C3 C 0.18667(10) 0.61104(13) -0.02603(11) 0.0858(5) Uani 1 1 d . . . . .
H3 H 0.206200 0.620375 -0.054125 0.103 Uiso 1 1 calc R U . . .
C2 C 0.21824(8) 0.60083(12) 0.05955(10) 0.0758(4) Uani 1 1 d . . . . .
H2 H 0.258729 0.603280 0.089282 0.091 Uiso 1 1 calc R U . . .

loop_
_atom_site_aniso_label
_atom_site_aniso_U_11
_atom_site_aniso_U_22
_atom_site_aniso_U_33
_atom_site_aniso_U_23
_atom_site_aniso_U_13
_atom_site_aniso_U_12
N4 0.0390(5) 0.0545(6) 0.0521(6) -0.0104(4) 0.0221(4) -0.0077(4)
N3 0.0372(5) 0.0545(6) 0.0517(6) -0.0089(4) 0.0208(4) -0.0054(4)
N1 0.0616(7) 0.0555(6) 0.0532(6) 0.0098(5) 0.0218(5) 0.0147(5)
N2 0.0548(6) 0.0524(6) 0.0497(6) 0.0019(5) 0.0162(5) 0.0102(5)
C15 0.0318(5) 0.0463(6) 0.0456(6) -0.0031(5) 0.0143(4) -0.0012(4)
C27 0.0358(5) 0.0444(6) 0.0404(6) 0.0003(4) 0.0129(4) -0.0003(4)
C14 0.0339(5) 0.0440(6) 0.0460(6) -0.0023(5) 0.0130(4) -0.0007(4)
C28 0.0398(5) 0.0425(6) 0.0504(6) -0.0074(5) 0.0225(5) -0.0044(4)
C29 0.0380(5) 0.0463(6) 0.0523(7) -0.0035(5) 0.0214(5) -0.0026(4)
C26 0.0355(5) 0.0467(6) 0.0475(6) 0.0045(5) 0.0153(5) 0.0000(4)
C13 0.0617(7) 0.0444(6) 0.0488(7) 0.0074(5) 0.0221(6) 0.0127(5)
C35 0.0491(6) 0.0424(6) 0.0499(7) 0.0010(5) 0.0197(5) 0.0010(5)
C16 0.0504(6) 0.0482(7) 0.0557(7) -0.0043(5) 0.0236(6) 0.0003(5)
C34 0.0399(6) 0.0437(6) 0.0546(7) 0.0021(5) 0.0181(5) 0.0012(5)
C40 0.0474(6) 0.0408(6) 0.0529(7) -0.0037(5) 0.0257(5) -0.0027(5)
C12 0.0621(7) 0.0415(6) 0.0469(7) 0.0028(5) 0.0219(6) 0.0078(5)
C20 0.0571(7) 0.0478(7) 0.0529(7) -0.0011(5) 0.0240(6) 0.0048(5)
C1 0.0706(8) 0.0464(7) 0.0532(7) 0.0096(5) 0.0290(7) 0.0156(6)
C25 0.0473(7) 0.0556(7) 0.0728(9) -0.0028(6) 0.0315(6) -0.0031(5)
C7 0.0633(8) 0.0412(6) 0.0486(7) 0.0006(5) 0.0200(6) 0.0035(5)
C18 0.0562(7) 0.0786(9) 0.0480(7) -0.0007(6) 0.0253(6) -0.0025(7)
C17 0.0596(8) 0.0619(8) 0.0588(8) -0.0138(6) 0.0307(6) -0.0052(6)
C33 0.0381(6) 0.0652(8) 0.0666(8) 0.0058(7) 0.0123(6) -0.0011(6)
C6 0.0700(8) 0.0405(6) 0.0464(7) 0.0034(5) 0.0216(6) 0.0081(6)
C30 0.0481(7) 0.0772(9) 0.0590(8) -0.0028(7) 0.0290(6) -0.0033(6)
C19 0.0669(8) 0.0619(8) 0.0567(8) 0.0104(6) 0.0288(7) 0.0086(7)
C39 0.0615(8) 0.0612(8) 0.0658(8) -0.0048(6) 0.0388(7) -0.0081(6)
C36 0.0660(8) 0.0619(8) 0.0500(7) 0.0051(6) 0.0187(6) 0.0016(6)
C8 0.0606(8) 0.0624(9) 0.0614(9) -0.0023(7) 0.0185(7) -0.0024(6)
C11 0.0735(9) 0.0567(8) 0.0511(7) 0.0049(6) 0.0272(7) 0.0089(7)
C24 0.0571(8) 0.0719(10) 0.1010(12) 0.0019(8) 0.0479(8) 0.0045(7)
C38 0.0906(11) 0.0673(9) 0.0736(10) 0.0017(7) 0.0558(9) -0.0049(8)
C32 0.0383(6) 0.0774(10) 0.0940(11) 0.0119(8) 0.0304(7) -0.0010(6)
C4 0.1183(15) 0.0609(9) 0.0522(8) 0.0083(7) 0.0392(9) 0.0157(9)
C21 0.0465(7) 0.0618(8) 0.0814(10) -0.0122(7) 0.0259(7) -0.0104(6)
C5 0.0851(10) 0.0535(8) 0.0492(7) 0.0035(6) 0.0210(7) 0.0058(7)
C37 0.0983(12) 0.0666(9) 0.0540(8) 0.0070(7) 0.0392(8) 0.0019(8)
C23 0.0442(7) 0.0841(11) 0.1094(13) 0.0139(10) 0.0398(8) 0.0009(7)
C31 0.0512(7) 0.0903(11) 0.0823(10) 0.0090(9) 0.0406(8) -0.0002(7)
C10 0.0885(11) 0.0606(9) 0.0724(10) 0.0043(7) 0.0481(9) 0.0025(8)
C22 0.0476(7) 0.0763(10) 0.1080(13) -0.0074(9) 0.0310(8) -0.0179(7)
C9 0.0693(9) 0.0677(9) 0.0818(11) -0.0003(8) 0.0384(9) -0.0038(7)
C3 0.1241(16) 0.0754(11) 0.0775(11) 0.0217(9) 0.0662(11) 0.0305(10)
C2 0.0846(11) 0.0746(10) 0.0748(10) 0.0210(8) 0.0462(9) 0.0263(8)

loop_
_atom_type_symbol
_atom_type_description
_atom_type_scat_dispersion_real
_atom_type_scat_dispersion_imag
_atom_type_scat_source
C C 0.0033 0.0016 'International Tables Vol C Tables 4.2.6.8 and 6.1.1.4'
H H 0.0000 0.0000 'International Tables Vol C Tables 4.2.6.8 and 6.1.1.4'
N N 0.0061 0.0033 'International Tables Vol C Tables 4.2.6.8 and 6.1.1.4'

loop_
_geom_angle_atom_site_label_1
_geom_angle_atom_site_label_2
_geom_angle_atom_site_label_3
_geom_angle
_geom_angle_site_symmetry_1
_geom_angle_site_symmetry_3
_geom_angle_publ_flag
C28 N4 N3 115.27(10) . . ?
C27 N3 N4 117.45(10) . . ?
C13 N1 N2 115.77(12) . . ?
C14 N2 N1 116.43(11) . . ?
C20 C15 C16 118.66(11) . . ?
C20 C15 C14 121.30(10) . . ?
C16 C15 C14 120.04(11) . . ?
N3 C27 C26 117.39(10) . . ?
N3 C27 C14 123.75(10) . . ?
C26 C27 C14 118.84(9) . . ?
N2 C14 C15 117.97(11) . . ?
N2 C14 C27 122.58(11) . . ?
C15 C14 C27 119.45(9) . . ?
N4 C28 C40 132.30(11) . . ?
N4 C28 C29 121.45(11) . . ?
C40 C28 C29 106.25(9) . . ?
C30 C29 C34 121.22(11) . . ?
C30 C29 C28 130.07(11) . . ?
C34 C29 C28 108.65(10) . . ?
C25 C26 C21 118.36(12) . . ?
C25 C26 C27 120.23(10) . . ?
C21 C26 C27 121.41(12) . . ?
N1 C13 C1 121.24(13) . . ?
N1 C13 C12 132.16(12) . . ?
C1 C13 C12 106.53(11) . . ?
C36 C35 C40 120.47(12) . . ?
C36 C35 C34 130.73(12) . . ?
C40 C35 C34 108.80(11) . . ?
C17 C16 C15 120.50(12) . . ?
C33 C34 C29 119.96(12) . . ?
C33 C34 C35 131.67(12) . . ?
C29 C34 C35 108.36(10) . . ?
C39 C40 C35 119.92(12) . . ?
C39 C40 C28 132.15(11) . . ?
C35 C40 C28 107.91(10) . . ?
C11 C12 C7 119.96(14) . . ?
C11 C12 C13 132.33(12) . . ?
C7 C12 C13 107.71(12) . . ?
C19 C20 C15 120.18(12) . . ?
C2 C1 C6 121.40(13) . . ?
C2 C1 C13 130.34(14) . . ?
C6 C1 C13 108.25(12) . . ?
C24 C25 C26 120.74(13) . . ?
C8 C7 C12 120.38(13) . . ?
C8 C7 C6 130.92(13) . . ?
C12 C7 C6 108.70(12) . . ?
C19 C18 C17 119.45(13) . . ?
C16 C17 C18 120.45(13) . . ?
C32 C33 C34 118.38(13) . . ?
C5 C6 C1 119.77(14) . . ?
C5 C6 C7 131.45(14) . . ?
C1 C6 C7 108.77(11) . . ?
C29 C30 C31 118.27(13) . . ?
C18 C19 C20 120.76(13) . . ?
C38 C39 C40 118.73(13) . . ?
C37 C36 C35 118.70(14) . . ?
C9 C8 C7 119.01(14) . . ?
C12 C11 C10 118.84(14) . . ?
C23 C24 C25 120.39(15) . . ?
C37 C38 C39 121.04(14) . . ?
C31 C32 C33 121.38(12) . . ?
C5 C4 C3 121.33(15) . . ?
C22 C21 C26 120.29(14) . . ?
C4 C5 C6 118.68(16) . . ?
C38 C37 C36 121.12(14) . . ?
C22 C23 C24 119.72(13) . . ?
C32 C31 C30 120.78(14) . . ?
C9 C10 C11 121.02(15) . . ?
C23 C22 C21 120.49(14) . . ?
C8 C9 C10 120.79(16) . . ?
C4 C3 C2 120.61(17) . . ?
C1 C2 C3 118.20(17) . . ?

loop_
_geom_bond_atom_site_label_1
_geom_bond_atom_site_label_2
_geom_bond_distance
_geom_bond_site_symmetry_2
_geom_bond_publ_flag
N4 C28 1.2860(14) . ?
N4 N3 1.3809(13) . ?
N3 C27 1.2835(14) . ?
N1 C13 1.2862(17) . ?
N1 N2 1.3816(16) . ?
N2 C14 1.2816(15) . ?
C15 C20 1.3864(17) . ?
C15 C16 1.3960(17) . ?
C15 C14 1.4740(16) . ?
C27 C26 1.4798(15) . ?
C27 C14 1.5011(16) . ?
C28 C40 1.4769(17) . ?
C28 C29 1.4771(15) . ?
C29 C30 1.3734(18) . ?
C29 C34 1.3996(17) . ?
C26 C25 1.3886(18) . ?
C26 C21 1.3893(17) . ?
C13 C1 1.4771(18) . ?
C13 C12 1.4799(19) . ?
C35 C36 1.3807(18) . ?
C35 C40 1.4099(16) . ?
C35 C34 1.4676(18) . ?
C16 C17 1.3741(19) . ?
C34 C33 1.3874(17) . ?
C40 C39 1.3852(17) . ?
C12 C11 1.3849(19) . ?
C12 C7 1.4096(17) . ?
C20 C19 1.3797(19) . ?
C1 C2 1.373(2) . ?
C1 C6 1.398(2) . ?
C25 C24 1.3747(18) . ?
C7 C8 1.383(2) . ?
C7 C6 1.468(2) . ?
C18 C19 1.376(2) . ?
C18 C17 1.377(2) . ?
C33 C32 1.380(2) . ?
C6 C5 1.3857(18) . ?
C30 C31 1.3875(18) . ?
C39 C38 1.383(2) . ?
C36 C37 1.379(2) . ?
C8 C9 1.380(2) . ?
C11 C10 1.386(2) . ?
C24 C23 1.371(2) . ?
C38 C37 1.375(2) . ?
C32 C31 1.376(2) . ?
C4 C5 1.376(2) . ?
C4 C3 1.380(3) . ?
C21 C22 1.382(2) . ?
C23 C22 1.370(3) . ?
C10 C9 1.381(2) . ?
C3 C2 1.389(2) . ?
